data_1553944
loop_
_publ_author_name
'Marin, L.'
'Guillot, R.'
'Gandon, V.'
'Schulz, E.'
'Leb&#x0153;uf, D.'

_publ_section_title
;
 A diversity-oriented synthesis of cyclopenta[b]pyrroles and related
 compounds through a calcium(ii)/copper(ii) catalytic sequence
;
_journal_issue 4
_journal_name_full 'Organic Chemistry Frontiers'
_journal_page_first 640
_journal_paper_doi 10.1039/C7QO00948H
_journal_volume 5
_journal_year 2018
_chemical_formula_moiety 'C33 H27 N O3, C H2 Cl2 '
_chemical_formula_sum 'C34 H29 Cl2 N O3'
_chemical_formula_weight 570.48
_space_group_crystal_system monoclinic
_space_group_IT_number 14
_space_group_name_Hall '-P 2ybc'
_space_group_name_H-M_alt 'P 1 21/c 1'
_atom_sites_solution_hydrogens geom
_audit_creation_method SHELXL-2016/6
_audit_update_record
;
2017-06-13 deposited with the CCDC.
2017-11-14 downloaded from the CCDC.
;
_cell_angle_alpha 90
_cell_angle_beta 97.282(2)
_cell_angle_gamma 90
_cell_formula_units_Z 4
_cell_length_a 14.1223(5)
_cell_length_b 10.4359(3)
_cell_length_c 19.4476(6)
_cell_measurement_reflns_used 5626
_cell_measurement_temperature 100(1)
_cell_measurement_theta_max 25.01
_cell_measurement_theta_min 2.22
_cell_volume 2843.05(16)
_computing_structure_refinement 'SHELXL-2016/6 (Sheldrick, 2016)'
_diffrn_ambient_temperature 100(1)
_diffrn_measured_fraction_theta_full 0.998
_diffrn_measured_fraction_theta_max 0.970
_diffrn_measurement_device_type 'Bruker APEX-II CCD'
_diffrn_measurement_method '\f and \w scans'
_diffrn_radiation_type MoK\a
_diffrn_radiation_wavelength 0.71073
_diffrn_reflns_av_R_equivalents 0.0515
_diffrn_reflns_av_unetI/netI 0.0665
_diffrn_reflns_Laue_measured_fraction_full 0.998
_diffrn_reflns_Laue_measured_fraction_max 0.970
_diffrn_reflns_limit_h_max 19
_diffrn_reflns_limit_h_min -20
_diffrn_reflns_limit_k_max 14
_diffrn_reflns_limit_k_min -14
_diffrn_reflns_limit_l_max 26
_diffrn_reflns_limit_l_min -26
_diffrn_reflns_number 36151
_diffrn_reflns_point_group_measured_fraction_full 0.998
_diffrn_reflns_point_group_measured_fraction_max 0.970
_diffrn_reflns_theta_full 25.242
_diffrn_reflns_theta_max 30.566
_diffrn_reflns_theta_min 2.111
_exptl_absorpt_coefficient_mu 0.265
_exptl_crystal_colour colorless
_exptl_crystal_density_diffrn 1.333
_exptl_crystal_description plate
_exptl_crystal_F_000 1192
_exptl_crystal_size_max 0.270
_exptl_crystal_size_mid 0.240
_exptl_crystal_size_min 0.040
_refine_diff_density_max 0.739
_refine_diff_density_min -0.519
_refine_diff_density_rms 0.059
_refine_ls_extinction_method none
_refine_ls_goodness_of_fit_ref 1.022
_refine_ls_hydrogen_treatment constr
_refine_ls_matrix_type full
_refine_ls_number_parameters 391
_refine_ls_number_reflns 8452
_refine_ls_number_restraints 0
_refine_ls_restrained_S_all 1.022
_refine_ls_R_factor_all 0.1094
_refine_ls_R_factor_gt 0.0556
_refine_ls_shift/su_max 0.185
_refine_ls_shift/su_mean 0.011
_refine_ls_structure_factor_coef Fsqd
_refine_ls_weighting_details 'w=1/[\s^2^(Fo^2^)+(0.0555P)^2^+0.9585P] where P=(Fo^2^+2Fc^2^)/3'
_refine_ls_weighting_scheme calc
_refine_ls_wR_factor_gt 0.1196
_refine_ls_wR_factor_ref 0.1434
_reflns_Friedel_coverage 0.000
_reflns_number_gt 5090
_reflns_number_total 8452
_reflns_threshold_expression 'I > 2\s(I)'
_cod_data_source_file c7qo00948h2.cif
_cod_data_source_block 8ac
_cod_original_sg_symbol_H-M 'P 21/c'
_cod_database_code 1553944
_shelx_space_group_comment
;
The symmetry employed for this shelxl refinement is uniquely defined
by the following loop, which should always be used as a source of
symmetry information in preference to the above space-group names.
They are only intended as comments.
;
_shelx_estimated_absorpt_t_min 0.932
_shelx_estimated_absorpt_t_max 0.989

loop_
_space_group_symop_operation_xyz
'x, y, z'
'-x, y+1/2, -z+1/2'
'-x, -y, -z'
'x, -y-1/2, z-1/2'

loop_
_atom_site_label
_atom_site_type_symbol
_atom_site_fract_x
_atom_site_fract_y
_atom_site_fract_z
_atom_site_U_iso_or_equiv
_atom_site_adp_type
_atom_site_occupancy
_atom_site_site_symmetry_order
_atom_site_calc_flag
_atom_site_refinement_flags_posn
_atom_site_refinement_flags_adp
_atom_site_refinement_flags_occupancy
_atom_site_disorder_assembly
_atom_site_disorder_group
O2 O 0.64601(9) 0.15622(11) 0.99693(6) 0.0226(3) Uani 1 1 d . . . . .
O1 O 0.85066(9) -0.05375(12) 0.86366(6) 0.0273(3) Uani 1 1 d . . . . .
O3 O 0.36451(10) 0.39089(12) 0.97055(7) 0.0304(3) Uani 1 1 d . . . . .
N1 N 0.58863(10) 0.17419(12) 0.84218(7) 0.0176(3) Uani 1 1 d . . . . .
C14 C 0.59315(12) 0.03767(15) 0.85138(8) 0.0175(3) Uani 1 1 d . . . . .
C23 C 0.34938(12) 0.17900(15) 0.86242(9) 0.0188(3) Uani 1 1 d . . . . .
C29 C 0.73346(13) 0.20893(16) 0.78118(9) 0.0224(4) Uani 1 1 d . . . . .
C18 C 0.55074(13) 0.37560(15) 0.86652(8) 0.0198(3) Uani 1 1 d . . . . .
C9 C 0.66897(12) -0.01877(15) 0.89393(8) 0.0176(3) Uani 1 1 d . . . . .
C10 C 0.66808(13) -0.15185(15) 0.90116(9) 0.0221(4) Uani 1 1 d . . . . .
H10 H 0.718838 -0.192625 0.929721 0.026 Uiso 1 1 calc R U . . .
C2 C 0.84313(13) 0.03622(16) 0.91392(9) 0.0211(4) Uani 1 1 d . . . . .
C1 C 0.75054(12) 0.05614(15) 0.92987(8) 0.0178(3) Uani 1 1 d . . . . .
C6 C 0.73734(13) 0.14541(15) 0.98160(9) 0.0197(3) Uani 1 1 d . . . . .
C22 C 0.52404(12) 0.25068(15) 0.87006(8) 0.0177(3) Uani 1 1 d . . . . .
C16 C 0.65836(12) 0.25444(15) 0.82030(9) 0.0195(3) Uani 1 1 d . . . . .
C19 C 0.48562(13) 0.46134(16) 0.90069(9) 0.0234(4) Uani 1 1 d . . . . .
H19A H 0.448189 0.517960 0.866568 0.028 Uiso 1 1 calc R U . . .
H19B H 0.521636 0.514423 0.937278 0.028 Uiso 1 1 calc R U . . .
C13 C 0.51914(13) -0.03594(16) 0.81811(9) 0.0217(4) Uani 1 1 d . . . . .
H13 H 0.467772 0.004254 0.789895 0.026 Uiso 1 1 calc R U . . .
C21 C 0.43915(12) 0.22541(15) 0.90620(9) 0.0195(3) Uani 1 1 d . . . . .
H21 H 0.456325 0.167102 0.946665 0.023 Uiso 1 1 calc R U . . .
C17 C 0.63575(13) 0.37934(16) 0.83511(9) 0.0217(4) Uani 1 1 d . . . . .
H17 H 0.670734 0.453830 0.825936 0.026 Uiso 1 1 calc R U . . .
C5 C 0.81413(14) 0.21456(17) 1.01499(9) 0.0262(4) Uani 1 1 d . . . . .
H5 H 0.804819 0.274825 1.050121 0.031 Uiso 1 1 calc R U . . .
C11 C 0.59498(14) -0.22565(16) 0.86768(10) 0.0261(4) Uani 1 1 d . . . . .
H11 H 0.596053 -0.316094 0.873254 0.031 Uiso 1 1 calc R U . . .
C20 C 0.42148(13) 0.36436(16) 0.93146(9) 0.0220(4) Uani 1 1 d . . . . .
C28 C 0.29113(14) 0.08828(17) 0.88793(10) 0.0286(4) Uani 1 1 d . . . . .
H28 H 0.308989 0.052239 0.932542 0.034 Uiso 1 1 calc R U . . .
C26 C 0.18005(15) 0.10208(18) 0.78395(11) 0.0331(5) Uani 1 1 d . . . . .
H26 H 0.122357 0.075597 0.757262 0.040 Uiso 1 1 calc R U . . .
C34 C 0.82072(15) 0.27391(18) 0.78741(11) 0.0329(5) Uani 1 1 d . . . . .
H34 H 0.832066 0.342636 0.819428 0.039 Uiso 1 1 calc R U . . .
C24 C 0.32143(13) 0.23108(17) 0.79723(9) 0.0250(4) Uani 1 1 d . . . . .
H24 H 0.360540 0.293637 0.779253 0.030 Uiso 1 1 calc R U . . .
C30 C 0.72041(15) 0.10658(18) 0.73498(9) 0.0274(4) Uani 1 1 d . . . . .
H30 H 0.662042 0.060277 0.730629 0.033 Uiso 1 1 calc R U . . .
C12 C 0.52015(14) -0.16780(16) 0.82602(10) 0.0256(4) Uani 1 1 d . . . . .
H12 H 0.469832 -0.218333 0.803023 0.031 Uiso 1 1 calc R U . . .
C4 C 0.90393(15) 0.19420(18) 0.99626(10) 0.0304(4) Uani 1 1 d . . . . .
H4 H 0.956187 0.242466 1.018340 0.036 Uiso 1 1 calc R U . . .
C8 C 0.62880(16) 0.25096(19) 1.04677(10) 0.0331(5) Uani 1 1 d . . . . .
H8A H 0.668235 0.232780 1.090862 0.050 Uiso 1 1 calc R U . . .
H8B H 0.561239 0.249433 1.053596 0.050 Uiso 1 1 calc R U . . .
H8C H 0.645111 0.335757 1.030077 0.050 Uiso 1 1 calc R U . . .
C3 C 0.91989(14) 0.10565(18) 0.94632(10) 0.0278(4) Uani 1 1 d . . . . .
H3 H 0.982321 0.092465 0.934353 0.033 Uiso 1 1 calc R U . . .
C31 C 0.79083(16) 0.0710(2) 0.69526(10) 0.0354(5) Uani 1 1 d . . . . .
H31 H 0.780743 0.000543 0.664236 0.042 Uiso 1 1 calc R U . . .
C25 C 0.23744(14) 0.19303(18) 0.75819(10) 0.0301(4) Uani 1 1 d . . . . .
H25 H 0.219185 0.229365 0.713697 0.036 Uiso 1 1 calc R U . . .
C33 C 0.89052(16) 0.2389(2) 0.74734(13) 0.0440(6) Uani 1 1 d . . . . .
H33 H 0.949223 0.284438 0.751724 0.053 Uiso 1 1 calc R U . . .
C7 C 0.94182(15) -0.0730(2) 0.84169(11) 0.0361(5) Uani 1 1 d . . . . .
H7A H 0.965208 0.008247 0.825014 0.054 Uiso 1 1 calc R U . . .
H7B H 0.936571 -0.136271 0.804161 0.054 Uiso 1 1 calc R U . . .
H7C H 0.986532 -0.104261 0.880742 0.054 Uiso 1 1 calc R U . . .
C27 C 0.20721(15) 0.0499(2) 0.84890(11) 0.0377(5) Uani 1 1 d . . . . .
H27 H 0.167998 -0.012717 0.866761 0.045 Uiso 1 1 calc R U . . .
C32 C 0.87596(17) 0.1382(2) 0.70088(11) 0.0411(5) Uani 1 1 d . . . . .
H32 H 0.923999 0.115492 0.673051 0.049 Uiso 1 1 calc R U . . .
Cl1A Cl 0.1250(4) 0.0993(4) 0.5880(4) 0.0645(12) Uani 0.586(6) 1 d . . P A 1
Cl2A Cl 0.12346(12) 0.1698(2) 0.44177(8) 0.0608(6) Uani 0.586(6) 1 d . . P A 1
C40A C 0.1493(5) 0.0489(6) 0.5040(3) 0.0384(14) Uani 0.586(6) 1 d . . P A 1
H40A H 0.217424 0.024897 0.506339 0.046 Uiso 0.586(6) 1 calc R U P A 1
H40B H 0.110504 -0.027860 0.489754 0.046 Uiso 0.586(6) 1 calc R U P A 1
Cl2B Cl 0.1061(2) 0.0842(6) 0.45028(14) 0.0940(17) Uani 0.414(6) 1 d . . P A 2
Cl1B Cl 0.1026(5) 0.0821(7) 0.5923(5) 0.0722(17) Uani 0.414(6) 1 d . . P A 2
C40B C 0.1702(7) 0.0471(10) 0.5343(4) 0.045(2) Uani 0.414(6) 1 d . . P A 2
H40C H 0.186877 -0.045093 0.536890 0.054 Uiso 0.414(6) 1 calc R U P A 2
H40D H 0.229979 0.097493 0.542016 0.054 Uiso 0.414(6) 1 calc R U P A 2

loop_
_atom_site_aniso_label
_atom_site_aniso_U_11
_atom_site_aniso_U_22
_atom_site_aniso_U_33
_atom_site_aniso_U_23
_atom_site_aniso_U_13
_atom_site_aniso_U_12
O2 0.0240(7) 0.0242(6) 0.0204(6) -0.0028(5) 0.0054(5) 0.0037(5)
O1 0.0195(7) 0.0338(7) 0.0298(7) -0.0043(5) 0.0076(6) 0.0043(5)
O3 0.0258(8) 0.0319(7) 0.0346(7) -0.0103(6) 0.0085(6) 0.0011(5)
N1 0.0152(7) 0.0172(6) 0.0205(7) 0.0018(5) 0.0021(6) 0.0005(5)
C14 0.0189(9) 0.0162(7) 0.0182(8) -0.0005(6) 0.0061(7) -0.0001(6)
C23 0.0179(9) 0.0168(7) 0.0224(8) -0.0001(6) 0.0049(7) 0.0012(6)
C29 0.0213(10) 0.0247(9) 0.0219(9) 0.0089(7) 0.0061(8) 0.0031(7)
C18 0.0208(9) 0.0186(8) 0.0195(8) 0.0014(6) 0.0009(7) 0.0015(6)
C9 0.0173(9) 0.0184(8) 0.0180(8) 0.0000(6) 0.0056(7) -0.0002(6)
C10 0.0211(9) 0.0190(8) 0.0267(9) 0.0015(7) 0.0054(8) 0.0034(6)
C2 0.0198(9) 0.0220(8) 0.0217(8) 0.0034(7) 0.0033(7) 0.0023(6)
C1 0.0187(9) 0.0173(7) 0.0175(8) 0.0029(6) 0.0029(7) 0.0018(6)
C6 0.0196(9) 0.0201(8) 0.0196(8) 0.0040(6) 0.0033(7) 0.0018(6)
C22 0.0153(9) 0.0184(8) 0.0191(8) 0.0008(6) 0.0010(7) 0.0015(6)
C16 0.0169(9) 0.0217(8) 0.0197(8) 0.0047(6) 0.0020(7) -0.0019(6)
C19 0.0243(10) 0.0191(8) 0.0265(9) -0.0014(7) 0.0013(8) 0.0016(7)
C13 0.0182(9) 0.0249(9) 0.0224(9) -0.0035(7) 0.0040(7) -0.0005(6)
C21 0.0184(9) 0.0196(8) 0.0206(8) 0.0014(6) 0.0032(7) 0.0032(6)
C17 0.0210(9) 0.0202(8) 0.0235(9) 0.0046(7) 0.0012(7) -0.0023(6)
C5 0.0306(11) 0.0237(9) 0.0226(9) -0.0011(7) -0.0027(8) -0.0025(7)
C11 0.0303(11) 0.0174(8) 0.0323(10) -0.0015(7) 0.0101(9) -0.0022(7)
C20 0.0184(9) 0.0251(9) 0.0215(8) -0.0034(7) -0.0017(7) 0.0037(7)
C28 0.0286(11) 0.0271(9) 0.0300(10) 0.0075(8) 0.0035(9) -0.0046(7)
C26 0.0223(11) 0.0360(11) 0.0395(11) -0.0010(9) -0.0015(9) -0.0084(8)
C34 0.0275(11) 0.0293(10) 0.0439(12) 0.0082(9) 0.0125(10) -0.0024(8)
C24 0.0222(10) 0.0251(9) 0.0276(9) 0.0039(7) 0.0032(8) -0.0047(7)
C30 0.0270(11) 0.0346(10) 0.0214(9) 0.0035(7) 0.0059(8) 0.0032(8)
C12 0.0242(10) 0.0243(9) 0.0290(9) -0.0055(7) 0.0064(8) -0.0062(7)
C4 0.0257(11) 0.0318(10) 0.0312(10) 0.0018(8) -0.0058(9) -0.0077(8)
C8 0.0368(12) 0.0361(11) 0.0277(10) -0.0106(8) 0.0090(9) 0.0060(9)
C3 0.0171(10) 0.0342(10) 0.0313(10) 0.0063(8) -0.0001(8) -0.0022(7)
C31 0.0378(13) 0.0455(12) 0.0249(10) 0.0042(8) 0.0116(9) 0.0118(9)
C25 0.0262(11) 0.0342(10) 0.0287(10) 0.0058(8) -0.0015(9) -0.0013(8)
C33 0.0279(12) 0.0464(13) 0.0619(15) 0.0171(11) 0.0222(11) -0.0020(9)
C7 0.0220(11) 0.0468(12) 0.0421(12) -0.0005(9) 0.0150(9) 0.0088(9)
C27 0.0316(12) 0.0375(11) 0.0435(12) 0.0096(9) 0.0032(10) -0.0158(9)
C32 0.0343(13) 0.0538(13) 0.0400(12) 0.0174(10) 0.0234(10) 0.0155(10)
Cl1A 0.073(3) 0.0457(9) 0.069(2) -0.0067(9) -0.0120(18) 0.0022(13)
Cl2A 0.0585(9) 0.0597(12) 0.0702(8) 0.0124(7) 0.0318(7) 0.0214(7)
C40A 0.043(4) 0.033(2) 0.041(4) -0.006(3) 0.013(3) 0.002(2)
Cl2B 0.0943(19) 0.140(4) 0.0543(14) -0.0221(18) 0.0335(13) 0.022(2)
Cl1B 0.058(3) 0.100(4) 0.0578(17) 0.006(3) 0.003(2) 0.046(3)
C40B 0.048(5) 0.044(4) 0.043(5) -0.011(4) 0.005(4) -0.004(3)

loop_
_atom_type_symbol
_atom_type_description
_atom_type_scat_dispersion_real
_atom_type_scat_dispersion_imag
_atom_type_scat_source
C C 0.0033 0.0016 'International Tables Vol C Tables 4.2.6.8 and 6.1.1.4'
H H 0.0000 0.0000 'International Tables Vol C Tables 4.2.6.8 and 6.1.1.4'
N N 0.0061 0.0033 'International Tables Vol C Tables 4.2.6.8 and 6.1.1.4'
O O 0.0106 0.0060 'International Tables Vol C Tables 4.2.6.8 and 6.1.1.4'
Cl Cl 0.1484 0.1585 'International Tables Vol C Tables 4.2.6.8 and 6.1.1.4'

loop_
_geom_angle_atom_site_label_1
_geom_angle_atom_site_label_2
_geom_angle_atom_site_label_3
_geom_angle
C6 O2 C8 116.92(14)
C2 O1 C7 117.83(15)
C22 N1 C16 107.47(13)
C22 N1 C14 123.24(14)
C16 N1 C14 127.56(14)
C13 C14 C9 121.16(15)
C13 C14 N1 118.13(15)
C9 C14 N1 120.69(14)
C28 C23 C24 118.72(16)
C28 C23 C21 120.64(15)
C24 C23 C21 120.57(15)
C30 C29 C34 118.09(18)
C30 C29 C16 122.67(17)
C34 C29 C16 119.16(17)
C22 C18 C17 107.70(14)
C22 C18 C19 111.10(15)
C17 C18 C19 141.03(15)
C10 C9 C14 117.57(15)
C10 C9 C1 119.39(15)
C14 C9 C1 123.02(14)
C11 C10 C9 121.49(17)
C11 C10 H10 119.3
C9 C10 H10 119.3
O1 C2 C3 123.76(17)
O1 C2 C1 114.84(15)
C3 C2 C1 121.39(16)
C2 C1 C6 118.16(16)
C2 C1 C9 120.47(15)
C6 C1 C9 121.35(15)
O2 C6 C5 123.84(16)
O2 C6 C1 115.30(15)
C5 C6 C1 120.84(17)
C18 C22 N1 109.53(15)
C18 C22 C21 116.01(14)
N1 C22 C21 134.28(14)
C17 C16 N1 108.13(15)
C17 C16 C29 128.16(15)
N1 C16 C29 123.31(15)
C18 C19 C20 101.87(13)
C18 C19 H19A 111.4
C20 C19 H19A 111.4
C18 C19 H19B 111.4
C20 C19 H19B 111.4
H19A C19 H19B 109.3
C12 C13 C14 120.09(17)
C12 C13 H13 120.0
C14 C13 H13 120.0
C22 C21 C23 117.28(14)
C22 C21 C20 98.89(13)
C23 C21 C20 108.55(13)
C22 C21 H21 110.5
C23 C21 H21 110.5
C20 C21 H21 110.5
C16 C17 C18 107.17(14)
C16 C17 H17 126.4
C18 C17 H17 126.4
C4 C5 C6 118.99(17)
C4 C5 H5 120.5
C6 C5 H5 120.5
C10 C11 C12 120.07(16)
C10 C11 H11 120.0
C12 C11 H11 120.0
O3 C20 C19 124.72(16)
O3 C20 C21 123.86(16)
C19 C20 C21 111.42(14)
C27 C28 C23 120.50(17)
C27 C28 H28 119.7
C23 C28 H28 119.7
C25 C26 C27 119.57(18)
C25 C26 H26 120.2
C27 C26 H26 120.2
C33 C34 C29 120.5(2)
C33 C34 H34 119.8
C29 C34 H34 119.8
C25 C24 C23 120.87(16)
C25 C24 H24 119.6
C23 C24 H24 119.6
C31 C30 C29 121.33(19)
C31 C30 H30 119.3
C29 C30 H30 119.3
C13 C12 C11 119.62(17)
C13 C12 H12 120.2
C11 C12 H12 120.2
C5 C4 C3 121.79(18)
C5 C4 H4 119.1
C3 C4 H4 119.1
O2 C8 H8A 109.5
O2 C8 H8B 109.5
H8A C8 H8B 109.5
O2 C8 H8C 109.5
H8A C8 H8C 109.5
H8B C8 H8C 109.5
C4 C3 C2 118.80(18)
C4 C3 H3 120.6
C2 C3 H3 120.6
C32 C31 C30 119.8(2)
C32 C31 H31 120.1
C30 C31 H31 120.1
C26 C25 C24 119.97(18)
C26 C25 H25 120.0
C24 C25 H25 120.0
C34 C33 C32 120.8(2)
C34 C33 H33 119.6
C32 C33 H33 119.6
O1 C7 H7A 109.5
O1 C7 H7B 109.5
H7A C7 H7B 109.5
O1 C7 H7C 109.5
H7A C7 H7C 109.5
H7B C7 H7C 109.5
C28 C27 C26 120.36(18)
C28 C27 H27 119.8
C26 C27 H27 119.8
C33 C32 C31 119.5(2)
C33 C32 H32 120.3
C31 C32 H32 120.3
Cl2A C40A Cl1A 111.8(4)
Cl2A C40A H40A 109.2
Cl1A C40A H40A 109.3
Cl2A C40A H40B 109.2
Cl1A C40A H40B 109.2
H40A C40A H40B 107.9
Cl1B C40B Cl2B 108.2(7)
Cl1B C40B H40C 110.1
Cl2B C40B H40C 110.1
Cl1B C40B H40D 109.9
Cl2B C40B H40D 110.1
H40C C40B H40D 108.4

loop_
_geom_bond_atom_site_label_1
_geom_bond_atom_site_label_2
_geom_bond_distance
O2 C6 1.365(2)
O2 C8 1.427(2)
O1 C2 1.369(2)
O1 C7 1.421(2)
O3 C20 1.207(2)
N1 C22 1.374(2)
N1 C16 1.399(2)
N1 C14 1.436(2)
C14 C13 1.389(2)
C14 C9 1.398(2)
C23 C28 1.387(2)
C23 C24 1.390(2)
C23 C21 1.514(2)
C29 C30 1.393(3)
C29 C34 1.398(3)
C29 C16 1.461(2)
C18 C22 1.361(2)
C18 C17 1.415(2)
C18 C19 1.498(2)
C9 C10 1.396(2)
C9 C1 1.491(2)
C10 C11 1.383(3)
C10 H10 0.9500
C2 C3 1.387(3)
C2 C1 1.397(2)
C1 C6 1.401(2)
C6 C5 1.393(2)
C22 C21 1.488(2)
C16 C17 1.381(2)
C19 C20 1.530(3)
C19 H19A 0.9900
C19 H19B 0.9900
C13 C12 1.385(2)
C13 H13 0.9500
C21 C20 1.561(2)
C21 H21 1.0000
C17 H17 0.9500
C5 C4 1.379(3)
C5 H5 0.9500
C11 C12 1.386(3)
C11 H11 0.9500
C28 C27 1.383(3)
C28 H28 0.9500
C26 C25 1.383(3)
C26 C27 1.384(3)
C26 H26 0.9500
C34 C33 1.381(3)
C34 H34 0.9500
C24 C25 1.383(3)
C24 H24 0.9500
C30 C31 1.385(3)
C30 H30 0.9500
C12 H12 0.9500
C4 C3 1.380(3)
C4 H4 0.9500
C8 H8A 0.9800
C8 H8B 0.9800
C8 H8C 0.9800
C3 H3 0.9500
C31 C32 1.385(3)
C31 H31 0.9500
C25 H25 0.9500
C33 C32 1.384(3)
C33 H33 0.9500
C7 H7A 0.9800
C7 H7B 0.9800
C7 H7C 0.9800
C27 H27 0.9500
C32 H32 0.9500
Cl1A C40A 1.790(9)
Cl2A C40A 1.754(6)
C40A H40A 0.9900
C40A H40B 0.9900
Cl2B C40B 1.807(8)
Cl1B C40B 1.611(13)
C40B H40C 0.9900
C40B H40D 0.9900

loop_
_geom_torsion_atom_site_label_1
_geom_torsion_atom_site_label_2
_geom_torsion_atom_site_label_3
_geom_torsion_atom_site_label_4
_geom_torsion
C22 N1 C14 C13 70.1(2)
C16 N1 C14 C13 -126.80(18)
C22 N1 C14 C9 -108.51(19)
C16 N1 C14 C9 54.6(2)
C13 C14 C9 C10 0.7(2)
N1 C14 C9 C10 179.21(14)
C13 C14 C9 C1 179.14(15)
N1 C14 C9 C1 -2.3(2)
C14 C9 C10 C11 -0.1(3)
C1 C9 C10 C11 -178.65(16)
C7 O1 C2 C3 -2.6(2)
C7 O1 C2 C1 176.05(15)
O1 C2 C1 C6 179.04(14)
C3 C2 C1 C6 -2.3(2)
O1 C2 C1 C9 0.7(2)
C3 C2 C1 C9 179.45(15)
C10 C9 C1 C2 61.9(2)
C14 C9 C1 C2 -116.56(18)
C10 C9 C1 C6 -116.35(18)
C14 C9 C1 C6 65.2(2)
C8 O2 C6 C5 4.6(2)
C8 O2 C6 C1 -176.80(15)
C2 C1 C6 O2 -177.15(14)
C9 C1 C6 O2 1.1(2)
C2 C1 C6 C5 1.5(2)
C9 C1 C6 C5 179.79(15)
C17 C18 C22 N1 0.02(19)
C19 C18 C22 N1 -176.24(14)
C17 C18 C22 C21 175.89(14)
C19 C18 C22 C21 -0.4(2)
C16 N1 C22 C18 -0.06(18)
C14 N1 C22 C18 165.98(15)
C16 N1 C22 C21 -174.87(17)
C14 N1 C22 C21 -8.8(3)
C22 N1 C16 C17 0.07(18)
C14 N1 C16 C17 -165.18(15)
C22 N1 C16 C29 -173.19(15)
C14 N1 C16 C29 21.6(3)
C30 C29 C16 C17 -140.35(19)
C34 C29 C16 C17 36.4(3)
C30 C29 C16 N1 31.5(2)
C34 C29 C16 N1 -151.72(17)
C22 C18 C19 C20 5.36(19)
C17 C18 C19 C20 -169.0(2)
C9 C14 C13 C12 -0.9(3)
N1 C14 C13 C12 -179.44(15)
C18 C22 C21 C23 111.63(17)
N1 C22 C21 C23 -73.8(2)
C18 C22 C21 C20 -4.67(18)
N1 C22 C21 C20 169.89(18)
C28 C23 C21 C22 142.47(17)
C24 C23 C21 C22 -40.7(2)
C28 C23 C21 C20 -106.65(18)
C24 C23 C21 C20 70.2(2)
N1 C16 C17 C18 -0.06(19)
C29 C16 C17 C18 172.78(16)
C22 C18 C17 C16 0.02(19)
C19 C18 C17 C16 174.5(2)
O2 C6 C5 C4 178.71(16)
C1 C6 C5 C4 0.2(3)
C9 C10 C11 C12 -0.2(3)
C18 C19 C20 O3 171.35(17)
C18 C19 C20 C21 -8.38(18)
C22 C21 C20 O3 -171.75(16)
C23 C21 C20 O3 65.4(2)
C22 C21 C20 C19 7.98(18)
C23 C21 C20 C19 -114.82(16)
C24 C23 C28 C27 0.5(3)
C21 C23 C28 C27 177.40(18)
C30 C29 C34 C33 1.6(3)
C16 C29 C34 C33 -175.30(17)
C28 C23 C24 C25 -0.3(3)
C21 C23 C24 C25 -177.25(16)
C34 C29 C30 C31 -1.1(3)
C16 C29 C30 C31 175.71(16)
C14 C13 C12 C11 0.5(3)
C10 C11 C12 C13 0.1(3)
C6 C5 C4 C3 -1.2(3)
C5 C4 C3 C2 0.5(3)
O1 C2 C3 C4 179.88(16)
C1 C2 C3 C4 1.3(3)
C29 C30 C31 C32 -0.4(3)
C27 C26 C25 C24 0.1(3)
C23 C24 C25 C26 0.0(3)
C29 C34 C33 C32 -0.7(3)
C23 C28 C27 C26 -0.3(3)
C25 C26 C27 C28 0.1(3)
C34 C33 C32 C31 -0.8(3)
C30 C31 C32 C33 1.4(3)
